data_2005271
loop_
_publ_author_name
'Sabel, D. M.'
'Thompson, J. A.'
'Butcher, R.'
'Smith, P. H.'

_publ_section_title
;
 2-Carboxy-9-dihydroxymethyl-1,10-phenanthroline Complexes of
 Cobalt(II) and Copper(II)
;
_journal_issue 8
_journal_name_full 'Acta Crystallographica Section C'
_journal_page_first 1950
_journal_page_last 1954
_journal_paper_doi 10.1107/S010827019600443X
_journal_volume 52
_journal_year 1996
_chemical_formula_iupac '[Co1 (C14 H9 N2 O4)2], H2 O'
_chemical_formula_moiety 'C28 H18 Co1 N4 O8, H2 O'
_chemical_formula_structural '(C14 H9 N2 O4)2 Co, H2 O'
_chemical_formula_sum 'C28 H20 Co N4 O9'
_chemical_formula_weight 615.41
_chemical_name_systematic
;
 bis(2-carboxyl-9-dihydroxymethyl-1,10-phenanthroline) cobalt(II) hydrate
;
_space_group_IT_number 2
_symmetry_cell_setting triclinic
_symmetry_space_group_name_Hall '-P 1'
_symmetry_space_group_name_H-M 'P -1'
_audit_creation_method SHELXL
_cell_angle_alpha 83.24(3)
_cell_angle_beta 75.71(3)
_cell_angle_gamma 86.45(3)
_cell_formula_units_Z 2
_cell_length_a 7.778(2)
_cell_length_b 12.219(2)
_cell_length_c 12.930(3)
_cell_measurement_reflns_used 25
_cell_measurement_temperature 203(2)
_cell_measurement_theta_max 15
_cell_measurement_theta_min 5
_cell_volume 1181.9(5)
_computing_cell_refinement 'CAD-4 Software'
_computing_data_collection 'CAD-4 Software (Enraf-Nonius, 1989)'
_computing_data_reduction 'CAD-4 Software'
_computing_molecular_graphics SHELXTL-Plus
_computing_publication_material SHELXTL-Plus
_computing_structure_refinement SHELXTL-Plus
_computing_structure_solution 'SHELXTL-Plus (Sheldrick, 1990)'
_diffrn_ambient_temperature 203(2)
_diffrn_measurement_device 'Enraf-Nonius CAD-4'
_diffrn_measurement_method '\w scans'
_diffrn_radiation_monochromator graphite
_diffrn_radiation_source 'fine-focus sealed tube'
_diffrn_radiation_type MoK\a
_diffrn_radiation_wavelength 0.71073
_diffrn_reflns_av_R_equivalents 0.0218
_diffrn_reflns_av_sigmaI/netI 0.0942
_diffrn_reflns_limit_h_max 8
_diffrn_reflns_limit_h_min -8
_diffrn_reflns_limit_k_max 14
_diffrn_reflns_limit_k_min -14
_diffrn_reflns_limit_l_max 15
_diffrn_reflns_limit_l_min 0
_diffrn_reflns_number 4478
_diffrn_reflns_theta_max 25
_diffrn_reflns_theta_min 2
_diffrn_standards_decay_% 0
_diffrn_standards_interval_time 120
_diffrn_standards_number 3
_exptl_absorpt_coefficient_mu 0.798
_exptl_absorpt_correction_T_max 0.9007
_exptl_absorpt_correction_T_min 0.8583
_exptl_absorpt_correction_type 'empirical, \y-scan (Sheldrick, 1990)'
_exptl_crystal_colour orange
_exptl_crystal_density_diffrn 1.729
_exptl_crystal_density_meas ?
_exptl_crystal_description prismatic
_exptl_crystal_F_000 630
_exptl_crystal_size_max 0.18
_exptl_crystal_size_mid 0.12
_exptl_crystal_size_min 0.12
_refine_diff_density_max '1.250 (in the area of the diol dissorder)'
_refine_diff_density_min -0.570
_refine_ls_extinction_method none
_refine_ls_goodness_of_fit_all 1.14
_refine_ls_goodness_of_fit_obs 1.14
_refine_ls_hydrogen_treatment refxyz
_refine_ls_matrix_type full
_refine_ls_number_parameters 375
_refine_ls_number_reflns 2368
_refine_ls_number_restraints 0
_refine_ls_R_factor_all 0.1242
_refine_ls_R_factor_obs 0.0644
_refine_ls_shift/esd_max 0.016
_refine_ls_shift/esd_mean 0.001
_refine_ls_structure_factor_coef F
_refine_ls_weighting_scheme 'sigma w = 1/[\s^2^(F)+0.0043(F)^2^]'
_refine_ls_wR_factor_all 0.1056
_refine_ls_wR_factor_obs 0.0868
_reflns_number_observed 2368
_reflns_number_total 4145
_reflns_observed_criterion >4sigma(F)
_cod_data_source_file kh1071.cif
_cod_data_source_block I
_cod_depositor_comments
;
 Marking attached hydrogen atoms.

 Antanas Vaitkus,
 2017-09-05

 Marking atoms 'O91A', 'O92A' and 'O91C', 'O92C' as belonging to disorder
 groups '1' and '2' after consulting the original publication.

 Antanas Vaitkus,
 2017-09-05

The following automatic conversions were performed:

'_exptl_crystal_density_meas' value 'not measured' was changed to '?'
- the value is perceived as not measured.

Automatic conversion script
Id: cif_fix_values 3008 2015-01-20 13:52:24Z robertas 
;
_cod_original_cell_volume 1182.0(10)
_cod_database_code 2005271

loop_
_symmetry_equiv_pos_as_xyz
'x, y, z'
'-x, -y, -z'

loop_
_atom_site_aniso_label
_atom_site_aniso_U_11
_atom_site_aniso_U_22
_atom_site_aniso_U_33
_atom_site_aniso_U_12
_atom_site_aniso_U_13
_atom_site_aniso_U_23
Co 0.0265(5) 0.0318(6) 0.0160(4) -0.0033(4) -0.0017(4) 0.0041(4)
N1A 0.020(2) 0.020(2) 0.020(2) 0.000(2) -0.0025(19) -0.004(2)
N10A 0.021(2) 0.021(2) 0.019(2) 0.001(2) -0.0068(19) 0.000(2)
N1B 0.020(2) 0.030(3) 0.021(2) -0.010(2) -0.000(2) 0.001(2)
N10B 0.022(2) 0.026(3) 0.021(2) -0.002(2) -0.002(2) 0.006(2)
O21A 0.024(2) 0.047(3) 0.033(2) -0.015(2) -0.0073(19) 0.011(2)
O22A 0.038(3) 0.062(3) 0.056(3) -0.017(2) -0.010(2) -0.006(3)
O21B 0.031(2) 0.030(2) 0.026(2) -0.000(2) -0.0048(19) 0.0016(19)
O22B 0.109(3) 0.049(3) 0.041(3) 0.046(3) -0.013(3) -0.008(2)
O91B 0.042(3) 0.053(3) 0.041(3) 0.011(2) 0.005(2) -0.007(2)
O92B 0.062(3) 0.114(3) 0.038(3) -0.027(3) -0.011(2) -0.018(3)
O1W 0.078(3) 0.338(4) 0.065(3) 0.075(3) -0.020(3) -0.062(3)
C2A 0.021(3) 0.021(3) 0.026(3) 0.002(2) -0.000(2) -0.003(2)
C21A 0.024(3) 0.034(3) 0.036(3) -0.007(3) -0.013(2) -0.005(3)
C3A 0.029(3) 0.036(3) 0.028(3) -0.005(3) -0.010(2) -0.011(3)
C4A 0.038(3) 0.036(3) 0.025(3) 0.007(3) -0.008(2) -0.009(3)
C5A 0.034(3) 0.031(3) 0.019(3) -0.000(3) 0.004(2) -0.002(2)
C6A 0.027(3) 0.034(3) 0.021(3) 0.000(3) 0.004(2) -0.004(2)
C7A 0.021(3) 0.022(3) 0.045(3) -0.001(3) -0.005(3) 0.004(3)
C8A 0.025(3) 0.026(3) 0.044(3) -0.002(3) -0.016(2) 0.000(3)
C9A 0.028(3) 0.024(3) 0.027(3) 0.001(2) -0.014(2) -0.007(2)
C91A 0.049(3) 0.043(3) 0.041(3) 0.023(3) -0.029(3) -0.025(3)
C11A 0.032(3) 0.025(3) 0.022(3) 0.001(3) -0.008(2) -0.005(2)
C12A 0.022(3) 0.021(3) 0.016(2) -0.004(2) -0.004(2) 0.002(2)
C13A 0.025(3) 0.016(3) 0.023(3) -0.002(2) -0.002(2) -0.002(2)
C14A 0.017(3) 0.026(3) 0.026(3) 0.003(2) -0.001(2) 0.004(2)
C2B 0.024(3) 0.036(3) 0.027(3) -0.007(3) -0.002(2) -0.006(3)
C21B 0.030(3) 0.034(3) 0.031(3) 0.000(3) -0.002(3) -0.005(3)
C3B 0.033(3) 0.043(3) 0.031(3) -0.007(3) -0.000(3) -0.008(3)
C4B 0.031(3) 0.051(3) 0.022(3) -0.009(3) -0.002(2) -0.012(3)
C5B 0.043(3) 0.049(3) 0.017(3) -0.022(3) -0.012(2) 0.004(3)
C6B 0.036(3) 0.039(3) 0.019(3) -0.012(3) -0.012(2) 0.006(2)
C7B 0.035(3) 0.033(3) 0.040(3) -0.010(3) -0.017(3) 0.009(3)
C8B 0.027(3) 0.034(3) 0.044(3) -0.003(3) -0.013(3) 0.001(3)
C9B 0.021(3) 0.031(3) 0.032(3) -0.005(3) -0.003(2) 0.001(3)
C91B 0.033(3) 0.037(3) 0.029(3) -0.003(3) 0.005(3) -0.009(3)
C11B 0.022(3) 0.042(3) 0.027(3) -0.021(3) 0.001(2) -0.004(3)
C12B 0.024(3) 0.031(3) 0.019(3) -0.016(2) -0.005(2) -0.002(2)
C13B 0.022(3) 0.030(3) 0.025(3) -0.011(3) -0.006(2) -0.000(3)
C14B 0.022(3) 0.039(3) 0.027(3) -0.012(3) -0.014(2) 0.009(3)

loop_
_atom_site_label
_atom_site_occupancy
_atom_site_fract_x
_atom_site_fract_y
_atom_site_fract_z
_atom_site_U_iso_or_equiv
_atom_site_thermal_displace_type
_atom_site_calc_flag
_atom_site_refinement_flags
_atom_site_type_symbol
_atom_site_disorder_group
_atom_site_attached_hydrogens
Co 1 .1645(1) .24186(9) .21122(7) .0258(3) Uani d . Co . 0
N1A 1 .1906(7) .2409(5) .0507(4) .021(2) Uani d . N . 0
N10A 1 .4352(7) .3084(5) .1356(4) .020(1) Uani d . N . 0
N1B 1 .0722(7) .2641(5) .3693(4) .024(2) Uani d . N . 0
N10B 1 .2596(7) .0892(5) .2979(4) .025(2) Uani d . N . 0
O21A 1 -.0741(6) .1645(5) .1978(4) .035(2) Uani d . O . 0
O22A 1 -0.2109(8) .1168(5) .0769(5) .052(2) Uani d . O . 0
O21B 1 .0574(6) .4087(4) .2119(4) .030(1) Uani d . O . 0
O22B 1 -0.109(1) .5247(6) .3164(5) .069(2) Uani d . O . 0
O91A .519(2) .604(2) .225(1) .327(1) .078(2) Uiso d P O 1 1
O91C .481(2) .665(2) .278(1) .335(1) .078(2) Uiso d P O 2 1
O91B 1 .5713(8) -.0496(5) .1081(4) .048(2) Uani d . O . 1
O92A .519(2) .527(2) .418(1) .350(1) .078(2) Uiso d P O 1 1
O92C .481(2) .401(2) .369(1) .349(1) .078(2) Uiso d P O 2 1
O92B 1 .2841(9) -.0812(7) .1258(5) .070(2) Uani d . O . 1
O1W 1 .396(1) .384(1) .5568(7) .160(2) Uani d . O . 2
C2A 1 .0616(9) .2055(6) .0147(5) .024(2) Uani d . C . 0
C21A 1 -.0864(9) .1556(6) .1027(6) .030(2) Uani d . C . 0
C3A 1 .0652(9) .2163(6) -.0937(6) .030(2) Uani d . C . 0
H3A 1 -.0291(9) .1886(6) -0.1181(6) .08 Uiso d R H . 0
C4A 1 .204(1) .2672(7) -0.1658(6) .032(2) Uani d . C . 0
H4A 1 .205(1) .2775(7) -0.2407(6) .08 Uiso d R H . 0
C5A 1 .497(1) .3557(6) -0.1977(5) .030(2) Uani d . C . 0
H5A 1 .511(1) .3646(6) -0.2737(5) .08 Uiso d R H . 0
C6A 1 .6226(9) .3921(6) -0.1551(5) .029(2) Uani d . C . 0
H6A 1 .7224(9) .4289(6) -0.2022(5) .08 Uiso d R H . 0
C7A 1 .7383(9) .4157(6) .0069(6) .031(2) Uani d . C . 0
H7A 1 .8417(9) .4522(6) -.0362(6) .08 Uiso d R H . 0
C8A 1 .7111(9) .3992(6) .1149(6) .031(2) Uani d . C . 0
H8A 1 .795(1) .4243(6) .1493(6) .08 Uiso d R H . 0
C9A 1 .5590(9) .3453(6) .1766(6) .025(2) Uani d . C . 0
C91A 1 .526(1) .3201(7) .3004(6) .041(2) Uani d . C . 1
C11A 1 .3444(9) .3043(6) -0.1299(5) .026(2) Uani d . C . 0
C12A 1 .3305(8) .2902(6) -.0189(5) .020(2) Uani d . C . 0
C13A 1 .4628(9) .3255(5) .0265(5) .022(2) Uani d . C . 0
C14A 1 .6102(8) .3775(6) -.0420(5) .024(2) Uani d . C . 0
C2B 1 -.0183(9) .3536(7) .3981(6) .029(2) Uani d . C . 0
C21B 1 -.025(1) .4388(7) .3013(6) .032(2) Uani d . C . 0
C3B 1 -.092(1) .3701(7) .5050(6) .037(2) Uani d . C . 0
H3B 1 -0.160(1) .4362(7) .5234(6) .08 Uiso d R H . 0
C4B 1 -.063(1) .2896(7) .5831(6) .034(2) Uani d . C . 0
H4B 1 -0.113(1) .2992(7) .6574(6) .08 Uiso d R H . 0
C5B 1 .080(1) .1050(7) .6288(6) .035(2) Uani d . C . 0
H5B 1 .036(1) .1081(7) .7045(6) .08 Uiso d R H . 0
C6B 1 .1822(9) .0184(7) .5941(5) .031(2) Uani d . C . 0
H6B 1 .2117(9) -.0380(7) .6457(5) .08 Uiso d R H . 0
C7B 1 .354(1) -.0816(7) .4395(6) .035(2) Uani d . C . 0
H7B 1 .390(1) -0.1396(7) .4874(6) .08 Uiso d R H . 0
C8B 1 .406(1) -.0862(7) .3319(6) .035(2) Uani d . C . 0
H8B 1 .475(1) -0.1481(7) .3029(6) .08 Uiso d R H . 0
C9B 1 .3550(9) .0016(6) .2629(6) .029(2) Uani d . C . 0
C91B 1 .398(1) -.0068(7) .1423(6) .035(2) Uani d . C . 0
H91B 1 .384(1) .0639(7) .1038(6) .08 Uiso d R H . 0
C11B 1 .0364(9) .1940(7) .5552(6) .031(2) Uani d . C . 0
C12B 1 .1029(9) .1851(6) .4448(5) .024(2) Uani d . C . 0
C13B 1 .2082(9) .0919(6) .4075(5) .025(2) Uani d . C . 0
C14B 1 .2502(9) .0071(7) .4803(6) .029(2) Uani d . C . 0

loop_
_atom_type_symbol
_atom_type_description
_atom_type_scat_dispersion_real
_atom_type_scat_dispersion_imag
_atom_type_scat_source
C C 0.0033 0.0016 'International Tables Vol C Tables 4.2.6.8 and 6.1.1.4'
H H 0.0000 0.0000 'International Tables Vol C Tables 4.2.6.8 and 6.1.1.4'
N N 0.0061 0.0033 'International Tables Vol C Tables 4.2.6.8 and 6.1.1.4'
O O 0.0106 0.0060 'International Tables Vol C Tables 4.2.6.8 and 6.1.1.4'
Co Co 0.3494 0.9721 'International Tables Vol C Tables 4.2.6.8 and 6.1.1.4'

loop_
_geom_angle_atom_site_label_1
_geom_angle_atom_site_label_2
_geom_angle_atom_site_label_3
_geom_angle
_geom_angle_publ_flag
N1A Co N1B 164.0(2) yes
N1A Co O21B 93.3(2) yes
N1B Co O21B 75.0(2) yes
N1A Co O21A 74.9(2) yes
N1B Co O21A 95.3(2) yes
O21B Co O21A 97.1(2) yes
N1A Co N10B 116.6(2) yes
N1B Co N10B 75.9(2) yes
O21B Co N10B 150.0(2) yes
O21A Co N10B 93.1(2) yes
N1A Co N10A 75.7(2) yes
N1B Co N10A 114.4(2) yes
O21B Co N10A 88.9(2) yes
O21A Co N10A 150.3(2) yes
N10B Co N10A 96.1(2) yes
C2A N1A C12A 119.9(6) no
C2A N1A Co 120.4(4) no
C12A N1A Co 119.1(5) no
C9A N10A C13A 116.0(5) no
C9A N10A Co 132.5(4) no
C13A N10A Co 110.9(4) no
C2B N1B C12B 119.6(6) no
C2B N1B Co 120.7(5) no
C12B N1B Co 119.6(5) no
C9B N10B C13B 116.7(6) no
C9B N10B Co 132.0(5) no
C13B N10B Co 111.3(4) no
C21A O21A Co 115.9(4) no
C21B O21B Co 117.0(5) no
N1A C2A C3A 121.9(6) no
N1A C2A C21A 113.2(6) no
C3A C2A C21A 124.9(7) no
O22A C21A O21A 126.6(6) no
O22A C21A C2A 118.1(7) no
O21A C21A C2A 115.2(7) no
C4A C3A C2A 119.4(7) no
C3A C4A C11A 119.9(7) no
C6A C5A C11A 120.6(6) no
C5A C6A C14A 121.7(6) no
C8A C7A C14A 118.8(6) no
C7A C8A C9A 119.7(8) no
N10A C9A C8A 124.1(7) no
N10A C9A C91A 114.1(6) no
C8A C9A C91A 121.7(7) no
O92C C91A O91C 127.1(13) no
O91A C91A O92A 124.0(12) no
O92C C91A C9A 114.1(10) no
O91C C91A C9A 115.0(9) no
O91A C91A C9A 111.3(9) no
O92A C91A C9A 111.2(8) no
C12A C11A C4A 117.1(6) no
C12A C11A C5A 118.2(7) no
C4A C11A C5A 124.8(7) no
N1A C12A C11A 121.8(7) no
N1A C12A C13A 116.2(6) no
C11A C12A C13A 122.0(6) no
N10A C13A C14A 124.3(7) no
N10A C13A C12A 117.1(5) no
C14A C13A C12A 118.5(6) no
C13A C14A C7A 117.0(6) no
C13A C14A C6A 119.0(7) no
C7A C14A C6A 123.9(6) no
N1B C2B C3B 122.9(7) no
N1B C2B C21B 112.2(6) no
C3B C2B C21B 124.9(7) no
O22B C21B O21B 126.5(7) no
O22B C21B C2B 119.1(6) no
O21B C21B C2B 114.3(6) no
C4B C3B C2B 118.2(7) no
C3B C4B C11B 120.4(7) no
C6B C5B C11B 121.5(6) no
C5B C6B C14B 122.0(7) no
C8B C7B C14B 120.0(7) no
C7B C8B C9B 119.0(7) no
N10B C9B C8B 123.3(7) no
N10B C9B C91B 117.0(6) no
C8B C9B C91B 119.6(7) no
O92B C91B O91B 107.7(7) no
O92B C91B C9B 106.8(6) no
O91B C91B C9B 109.8(6) no
C4B C11B C12B 116.7(7) no
C4B C11B C5B 126.0(7) no
C12B C11B C5B 117.2(7) no
N1B C12B C11B 122.1(6) no
N1B C12B C13B 116.5(6) no
C11B C12B C13B 121.4(6) no
N10B C13B C14B 123.0(6) no
N10B C13B C12B 116.5(6) no
C14B C13B C12B 120.4(6) no
C7B C14B C13B 117.9(6) no
C7B C14B C6B 124.6(7) no
C13B C14B C6B 117.4(6) no

loop_
_geom_bond_atom_site_label_1
_geom_bond_atom_site_label_2
_geom_bond_distance
_geom_bond_publ_flag
Co N1A 2.036(6) yes
Co N1B 2.037(5) yes
Co O21B 2.154(5) yes
Co O21A 2.186(6) yes
Co N10B 2.242(6) yes
Co N10A 2.250(5) yes
N1A C2A 1.321(10) no
N1A C12A 1.351(8) no
N10A C9A 1.332(10) no
N10A C13A 1.367(8) no
N1B C2B 1.304(9) no
N1B C12B 1.344(9) no
N10B C9B 1.324(9) no
N10B C13B 1.379(9) no
O21A C21A 1.274(10) yes
O22A C21A 1.236(11) yes
O21B C21B 1.261(9) yes
O22B C21B 1.209(10) yes
O91A C91A 1.331(17) yes
O91C C91A 1.329(19) yes
O91B C91B 1.399(9) yes
O92A C91A 1.418(19) yes
O92C C91A 1.187(16) yes
O92B C91B 1.378(12) yes
C2A C3A 1.386(10) no
C2A C21A 1.506(9) no
C3A C4A 1.367(9) no
C4A C11A 1.406(12) no
C5A C6A 1.354(12) no
C5A C11A 1.418(9) no
C6A C14A 1.431(10) no
C7A C8A 1.353(11) no
C7A C14A 1.431(11) no
C8A C9A 1.406(9) no
C9A C91A 1.554(11) no
C11A C12A 1.403(9) no
C12A C13A 1.414(11) no
C13A C14A 1.399(9) no
C2B C3B 1.393(10) no
C2B C21B 1.541(10) no
C3B C4B 1.374(11) no
C4B C11B 1.396(11) no
C5B C6B 1.334(11) no
C5B C11B 1.441(11) no
C6B C14B 1.455(10) no
C7B C8B 1.356(11) no
C7B C14B 1.387(11) no
C8B C9B 1.413(11) no
C9B C91B 1.526(11) no
C11B C12B 1.408(9) no
C12B C13B 1.421(10) no
C13B C14B 1.395(10) no
